data_7719211
loop_
_publ_author_name
'Laprade, Matthew J. J.'
'Robertson, Katherine N.'
'Clyburne, Jason A. C.'
'Kozak, Christopher M.'

_publ_section_title
;
 A new class of ligand derived from the reactions of
 bis(dialkylphosphino)amines and 9-diazofluorene: preparation, structure
 and reactivity.
;
_journal_issue 29
_journal_name_full 'Dalton transactions (Cambridge, England : 2003)'
_journal_page_first 11382
_journal_page_last 11397
_journal_paper_doi 10.1039/d4dt03402c
_journal_volume 54
_journal_year 2025
_chemical_formula_moiety 'C50 H38 N5 P2, Cl, 2(C2 H3 N)'
_chemical_formula_sum 'C54 H44 Cl N7 P2'
_chemical_formula_weight 888.35
_space_group_crystal_system monoclinic
_space_group_IT_number 15
_space_group_name_Hall '-C 2yc'
_space_group_name_H-M_alt 'C 1 2/c 1'
_atom_sites_solution_hydrogens mixed
_atom_sites_solution_primary dual
_audit_creation_method SHELXL-2019/3
_audit_update_record
;
2024-05-03 deposited with the CCDC.	2025-07-08 downloaded from the CCDC.
;
_cell_angle_alpha 90
_cell_angle_beta 126.5420(10)
_cell_angle_gamma 90
_cell_formula_units_Z 4
_cell_length_a 31.166(3)
_cell_length_b 9.0650(10)
_cell_length_c 20.185(2)
_cell_measurement_reflns_used 9973
_cell_measurement_temperature 125(2)
_cell_measurement_theta_max 28.83
_cell_measurement_theta_min 2.39
_cell_volume 4581.6(8)
_computing_cell_refinement 'Bruker SAINT'
_computing_data_collection 'Bruker APEX2'
_computing_data_reduction 'Bruker SAINT'
_computing_structure_refinement 'SHELXL-2019/2 (Sheldrick, 2019)'
_computing_structure_solution 'SHELXT-2014 (Sheldrick, 2015)'
_diffrn_ambient_temperature 125(2)
_diffrn_measured_fraction_theta_full 1.000
_diffrn_measured_fraction_theta_max 0.946
_diffrn_measurement_device_type 'Bruker APEX-II CCD'
_diffrn_measurement_method '\f and \w scans'
_diffrn_radiation_monochromator graphite
_diffrn_radiation_source 'sealed tube'
_diffrn_radiation_type MoK\a
_diffrn_radiation_wavelength 0.71073
_diffrn_reflns_av_R_equivalents 0.0300
_diffrn_reflns_av_unetI/netI 0.0253
_diffrn_reflns_Laue_measured_fraction_full 1.000
_diffrn_reflns_Laue_measured_fraction_max 0.946
_diffrn_reflns_limit_h_max 42
_diffrn_reflns_limit_h_min -40
_diffrn_reflns_limit_k_max 12
_diffrn_reflns_limit_k_min -12
_diffrn_reflns_limit_l_max 27
_diffrn_reflns_limit_l_min -26
_diffrn_reflns_number 27173
_diffrn_reflns_point_group_measured_fraction_full 1.000
_diffrn_reflns_point_group_measured_fraction_max 0.946
_diffrn_reflns_theta_full 25.242
_diffrn_reflns_theta_max 28.951
_diffrn_reflns_theta_min 1.627
_exptl_absorpt_coefficient_mu 0.199
_exptl_absorpt_correction_T_max 0.7458
_exptl_absorpt_correction_T_min 0.6993
_exptl_absorpt_correction_type multi-scan
_exptl_absorpt_process_details 'SADABS; Bruker 2009'
_exptl_crystal_colour 'pale yellow'
_exptl_crystal_density_diffrn 1.288
_exptl_crystal_description irregular
_exptl_crystal_F_000 1856
_exptl_crystal_size_max 0.475
_exptl_crystal_size_mid 0.300
_exptl_crystal_size_min 0.210
_refine_diff_density_max 0.435
_refine_diff_density_min -0.343
_refine_diff_density_rms 0.048
_refine_ls_extinction_method none
_refine_ls_goodness_of_fit_ref 1.029
_refine_ls_hydrogen_treatment mixed
_refine_ls_matrix_type full
_refine_ls_number_parameters 294
_refine_ls_number_reflns 5740
_refine_ls_number_restraints 1
_refine_ls_restrained_S_all 1.029
_refine_ls_R_factor_all 0.0475
_refine_ls_R_factor_gt 0.0363
_refine_ls_shift/su_max 0.001
_refine_ls_shift/su_mean 0.000
_refine_ls_structure_factor_coef Fsqd
_refine_ls_weighting_details 'w=1/[\s^2^(Fo^2^)+(0.0456P)^2^+3.8735P] where P=(Fo^2^+2Fc^2^)/3'
_refine_ls_weighting_scheme calc
_refine_ls_wR_factor_gt 0.0895
_refine_ls_wR_factor_ref 0.0963
_reflns_Friedel_coverage 0.000
_reflns_number_gt 4748
_reflns_number_total 5740
_reflns_threshold_expression 'I > 2\s(I)'
_cod_data_source_file d4dt03402c2.cif
_cod_data_source_block Compound2b_CMJL020
_cod_original_cell_volume 4581.6(9)
_cod_original_sg_symbol_H-M 'C 2/c'
_cod_database_code 7719211
_shelx_shelxl_version_number 2019/3
_shelx_space_group_comment
;
The symmetry employed for this shelxl refinement is uniquely defined
by the following loop, which should always be used as a source of
symmetry information in preference to the above space-group names.
They are only intended as comments.
;
_shelx_estimated_absorpt_t_min 0.911
_shelx_estimated_absorpt_t_max 0.959

loop_
_space_group_symop_operation_xyz
'x, y, z'
'-x, y, -z+1/2'
'x+1/2, y+1/2, z'
'-x+1/2, y+1/2, -z+1/2'
'-x, -y, -z'
'x, -y, z-1/2'
'-x+1/2, -y+1/2, -z'
'x+1/2, -y+1/2, z-1/2'

loop_
_atom_site_label
_atom_site_type_symbol
_atom_site_fract_x
_atom_site_fract_y
_atom_site_fract_z
_atom_site_U_iso_or_equiv
_atom_site_adp_type
_atom_site_occupancy
_atom_site_site_symmetry_order
_atom_site_calc_flag
_atom_site_refinement_flags_posn
_atom_site_refinement_flags_adp
_atom_site_refinement_flags_occupancy
_atom_site_disorder_assembly
_atom_site_disorder_group
Cl1 Cl 0.500000 0.12538(5) 0.250000 0.02365(11) Uani 1 2 d S T P . .
P1 P 0.54279(2) 0.48475(4) 0.23883(2) 0.01524(9) Uani 1 1 d . . . . .
N1 N 0.500000 0.54565(17) 0.250000 0.0176(3) Uani 1 2 d S T P . .
N2 N 0.59020(4) 0.36958(12) 0.30981(7) 0.0188(2) Uani 1 1 d D . . . .
H2N H 0.5770(6) 0.2836(16) 0.3081(10) 0.028 Uiso 1 1 d D U . . .
N3 N 0.62102(4) 0.43968(13) 0.38700(6) 0.0195(2) Uani 1 1 d . . . . .
N4 N 0.64423(6) 0.0620(2) 0.09286(10) 0.0509(4) Uani 1 1 d . . . . .
C1 C 0.51511(5) 0.39235(14) 0.14278(8) 0.0181(3) Uani 1 1 d . . . . .
C2 C 0.46490(5) 0.43647(17) 0.07393(8) 0.0249(3) Uani 1 1 d . . . . .
H2 H 0.445394 0.509672 0.079414 0.030 Uiso 1 1 calc R U . . .
C3 C 0.44347(6) 0.3733(2) -0.00260(9) 0.0362(4) Uani 1 1 d . . . . .
H3 H 0.409372 0.403594 -0.049496 0.043 Uiso 1 1 calc R U . . .
C4 C 0.47186(7) 0.2664(2) -0.01036(10) 0.0402(4) Uani 1 1 d . . . . .
H4 H 0.457088 0.222869 -0.062633 0.048 Uiso 1 1 calc R U . . .
C5 C 0.52181(7) 0.22237(19) 0.05780(10) 0.0347(4) Uani 1 1 d . . . . .
H5 H 0.541011 0.148307 0.052169 0.042 Uiso 1 1 calc R U . . .
C6 C 0.54370(6) 0.28623(16) 0.13397(9) 0.0247(3) Uani 1 1 d . . . . .
H6 H 0.578264 0.257631 0.180306 0.030 Uiso 1 1 calc R U . . .
C7 C 0.57839(5) 0.64041(14) 0.23937(8) 0.0174(2) Uani 1 1 d . . . . .
C8 C 0.55919(5) 0.78238(15) 0.23211(8) 0.0204(3) Uani 1 1 d . . . . .
H8 H 0.529636 0.797941 0.233625 0.024 Uiso 1 1 calc R U . . .
C9 C 0.58310(6) 0.90152(15) 0.22265(8) 0.0235(3) Uani 1 1 d . . . . .
H9 H 0.569584 0.998283 0.216987 0.028 Uiso 1 1 calc R U . . .
C10 C 0.62664(6) 0.87957(16) 0.22145(9) 0.0261(3) Uani 1 1 d . . . . .
H10 H 0.642917 0.961278 0.214953 0.031 Uiso 1 1 calc R U . . .
C11 C 0.64650(6) 0.73823(17) 0.22974(9) 0.0270(3) Uani 1 1 d . . . . .
H11 H 0.676668 0.723646 0.229695 0.032 Uiso 1 1 calc R U . . .
C12 C 0.62243(5) 0.61841(16) 0.23807(8) 0.0231(3) Uani 1 1 d . . . . .
H12 H 0.635723 0.521654 0.242894 0.028 Uiso 1 1 calc R U . . .
C13 C 0.65605(5) 0.36270(15) 0.45046(8) 0.0200(3) Uani 1 1 d . . . . .
C14 C 0.67607(5) 0.20919(15) 0.46337(8) 0.0216(3) Uani 1 1 d . . . . .
C15 C 0.66575(6) 0.09709(17) 0.40881(9) 0.0271(3) Uani 1 1 d . . . . .
H15 H 0.640019 0.110408 0.351089 0.033 Uiso 1 1 calc R U . . .
C16 C 0.69374(6) -0.03551(18) 0.44005(10) 0.0329(3) Uani 1 1 d . . . . .
H16 H 0.686855 -0.113234 0.403322 0.039 Uiso 1 1 calc R U . . .
C17 C 0.73161(6) -0.05470(18) 0.52443(10) 0.0336(4) Uani 1 1 d . . . . .
H17 H 0.750336 -0.145575 0.544785 0.040 Uiso 1 1 calc R U . . .
C18 C 0.74244(6) 0.05705(18) 0.57935(9) 0.0299(3) Uani 1 1 d . . . . .
H18 H 0.768420 0.043317 0.636975 0.036 Uiso 1 1 calc R U . . .
C19 C 0.71491(5) 0.18856(16) 0.54907(8) 0.0232(3) Uani 1 1 d . . . . .
C20 C 0.71932(5) 0.32476(16) 0.59247(8) 0.0230(3) Uani 1 1 d . . . . .
C21 C 0.74969(6) 0.35955(18) 0.67596(9) 0.0289(3) Uani 1 1 d . . . . .
H21 H 0.773147 0.288853 0.716499 0.035 Uiso 1 1 calc R U . . .
C22 C 0.74501(6) 0.49968(19) 0.69882(9) 0.0320(3) Uani 1 1 d . . . . .
H22 H 0.765036 0.524177 0.755665 0.038 Uiso 1 1 calc R U . . .
C23 C 0.71152(6) 0.60465(19) 0.63993(9) 0.0323(3) Uani 1 1 d . . . . .
H23 H 0.709330 0.700304 0.656951 0.039 Uiso 1 1 calc R U . . .
C24 C 0.68107(6) 0.57104(17) 0.55603(9) 0.0275(3) Uani 1 1 d . . . . .
H24 H 0.658172 0.642582 0.515583 0.033 Uiso 1 1 calc R U . . .
C25 C 0.68515(5) 0.43056(16) 0.53338(8) 0.0225(3) Uani 1 1 d . . . . .
C26 C 0.61326(7) 0.0657(2) 0.02403(11) 0.0389(4) Uani 1 1 d . . . . .
C27 C 0.57276(8) 0.0760(4) -0.06438(12) 0.0724(8) Uani 1 1 d . . . . .
H27A H 0.542362 0.133205 -0.075726 0.109 Uiso 1 1 calc R U . . .
H27B H 0.560765 -0.023277 -0.087548 0.109 Uiso 1 1 calc R U . . .
H27C H 0.587795 0.125060 -0.089600 0.109 Uiso 1 1 calc R U . . .

loop_
_atom_site_aniso_label
_atom_site_aniso_U_11
_atom_site_aniso_U_22
_atom_site_aniso_U_33
_atom_site_aniso_U_23
_atom_site_aniso_U_13
_atom_site_aniso_U_12
Cl1 0.0278(2) 0.0182(2) 0.0278(2) 0.000 0.0181(2) 0.000
P1 0.01545(15) 0.01534(16) 0.01253(15) 0.00046(11) 0.00702(12) 0.00062(12)
N1 0.0177(7) 0.0178(7) 0.0166(7) 0.000 0.0098(6) 0.000
N2 0.0185(5) 0.0165(5) 0.0145(5) 0.0004(4) 0.0061(4) 0.0003(4)
N3 0.0174(5) 0.0214(5) 0.0147(5) -0.0006(4) 0.0067(4) -0.0008(4)
N4 0.0352(8) 0.0735(12) 0.0407(9) 0.0169(8) 0.0209(7) 0.0013(8)
C1 0.0198(6) 0.0194(6) 0.0151(6) -0.0010(5) 0.0103(5) -0.0025(5)
C2 0.0216(6) 0.0335(8) 0.0173(6) -0.0013(5) 0.0103(5) 0.0020(6)
C3 0.0250(7) 0.0594(11) 0.0171(7) -0.0054(7) 0.0086(6) 0.0010(7)
C4 0.0371(9) 0.0597(12) 0.0216(7) -0.0157(7) 0.0163(7) -0.0037(8)
C5 0.0378(9) 0.0395(9) 0.0308(8) -0.0089(7) 0.0226(7) 0.0030(7)
C6 0.0249(7) 0.0271(7) 0.0211(7) -0.0009(5) 0.0132(6) 0.0018(6)
C7 0.0164(6) 0.0188(6) 0.0140(6) 0.0001(5) 0.0075(5) -0.0016(5)
C8 0.0216(6) 0.0211(6) 0.0194(6) -0.0012(5) 0.0128(5) -0.0010(5)
C9 0.0283(7) 0.0188(6) 0.0232(7) -0.0014(5) 0.0153(6) -0.0023(5)
C10 0.0278(7) 0.0262(7) 0.0248(7) -0.0030(6) 0.0159(6) -0.0086(6)
C11 0.0208(7) 0.0322(8) 0.0304(8) -0.0025(6) 0.0165(6) -0.0038(6)
C12 0.0194(6) 0.0226(7) 0.0254(7) -0.0007(5) 0.0123(6) 0.0009(5)
C13 0.0166(6) 0.0223(6) 0.0177(6) 0.0006(5) 0.0084(5) -0.0010(5)
C14 0.0172(6) 0.0244(7) 0.0208(7) 0.0051(5) 0.0101(5) 0.0020(5)
C15 0.0259(7) 0.0283(7) 0.0236(7) 0.0029(6) 0.0128(6) 0.0056(6)
C16 0.0354(8) 0.0287(8) 0.0348(8) 0.0026(6) 0.0211(7) 0.0096(7)
C17 0.0313(8) 0.0305(8) 0.0372(9) 0.0128(7) 0.0196(7) 0.0144(7)
C18 0.0226(7) 0.0363(8) 0.0247(7) 0.0122(6) 0.0108(6) 0.0075(6)
C19 0.0169(6) 0.0293(7) 0.0207(7) 0.0058(5) 0.0098(5) 0.0001(5)
C20 0.0159(6) 0.0303(7) 0.0185(6) 0.0034(5) 0.0079(5) -0.0029(5)
C21 0.0207(7) 0.0414(9) 0.0170(7) 0.0062(6) 0.0071(6) -0.0030(6)
C22 0.0246(7) 0.0485(10) 0.0160(7) -0.0041(6) 0.0083(6) -0.0086(7)
C23 0.0302(8) 0.0365(9) 0.0238(7) -0.0088(6) 0.0126(6) -0.0073(7)
C24 0.0241(7) 0.0293(8) 0.0203(7) -0.0011(6) 0.0083(6) -0.0011(6)
C25 0.0176(6) 0.0277(7) 0.0165(6) 0.0008(5) 0.0070(5) -0.0034(5)
C26 0.0289(8) 0.0501(11) 0.0409(10) 0.0002(8) 0.0225(8) 0.0025(7)
C27 0.0381(11) 0.137(2) 0.0345(10) -0.0212(13) 0.0174(9) 0.0032(13)

loop_
_atom_type_symbol
_atom_type_description
_atom_type_scat_dispersion_real
_atom_type_scat_dispersion_imag
_atom_type_scat_source
C C 0.0033 0.0016 'International Tables Vol C Tables 4.2.6.8 and 6.1.1.4'
H H 0.0000 0.0000 'International Tables Vol C Tables 4.2.6.8 and 6.1.1.4'
Cl Cl 0.1484 0.1585 'International Tables Vol C Tables 4.2.6.8 and 6.1.1.4'
N N 0.0061 0.0033 'International Tables Vol C Tables 4.2.6.8 and 6.1.1.4'
P P 0.1023 0.0942 'International Tables Vol C Tables 4.2.6.8 and 6.1.1.4'

loop_
_geom_angle_atom_site_label_1
_geom_angle_atom_site_label_2
_geom_angle_atom_site_label_3
_geom_angle
_geom_angle_site_symmetry_1
_geom_angle_site_symmetry_3
_geom_angle_publ_flag
N1 P1 N2 119.08(5) . . ?
N1 P1 C7 107.25(7) . . ?
N2 P1 C7 104.95(6) . . ?
N1 P1 C1 114.49(5) . . ?
N2 P1 C1 104.19(6) . . ?
C7 P1 C1 105.78(6) . . ?
P1 N1 P1 139.06(11) . 2_655 ?
N3 N2 P1 109.83(8) . . ?
N3 N2 H2N 116.3(11) . . ?
P1 N2 H2N 111.6(11) . . ?
C13 N3 N2 118.27(11) . . ?
C6 C1 C2 119.59(12) . . ?
C6 C1 P1 121.90(10) . . ?
C2 C1 P1 118.35(10) . . ?
C3 C2 C1 120.03(14) . . ?
C3 C2 H2 120.0 . . ?
C1 C2 H2 120.0 . . ?
C4 C3 C2 119.87(15) . . ?
C4 C3 H3 120.1 . . ?
C2 C3 H3 120.1 . . ?
C3 C4 C5 120.35(14) . . ?
C3 C4 H4 119.8 . . ?
C5 C4 H4 119.8 . . ?
C6 C5 C4 120.07(15) . . ?
C6 C5 H5 120.0 . . ?
C4 C5 H5 120.0 . . ?
C5 C6 C1 120.07(14) . . ?
C5 C6 H6 120.0 . . ?
C1 C6 H6 120.0 . . ?
C8 C7 C12 119.63(12) . . ?
C8 C7 P1 120.17(10) . . ?
C12 C7 P1 119.83(10) . . ?
C9 C8 C7 120.14(12) . . ?
C9 C8 H8 119.9 . . ?
C7 C8 H8 119.9 . . ?
C10 C9 C8 120.13(13) . . ?
C10 C9 H9 119.9 . . ?
C8 C9 H9 119.9 . . ?
C9 C10 C11 120.07(13) . . ?
C9 C10 H10 120.0 . . ?
C11 C10 H10 120.0 . . ?
C12 C11 C10 120.19(13) . . ?
C12 C11 H11 119.9 . . ?
C10 C11 H11 119.9 . . ?
C11 C12 C7 119.82(13) . . ?
C11 C12 H12 120.1 . . ?
C7 C12 H12 120.1 . . ?
N3 C13 C25 119.05(12) . . ?
N3 C13 C14 134.65(13) . . ?
C25 C13 C14 106.29(11) . . ?
C15 C14 C19 119.93(13) . . ?
C15 C14 C13 132.29(13) . . ?
C19 C14 C13 107.64(12) . . ?
C14 C15 C16 119.00(14) . . ?
C14 C15 H15 120.5 . . ?
C16 C15 H15 120.5 . . ?
C17 C16 C15 120.51(15) . . ?
C17 C16 H16 119.7 . . ?
C15 C16 H16 119.7 . . ?
C18 C17 C16 120.88(14) . . ?
C18 C17 H17 119.6 . . ?
C16 C17 H17 119.6 . . ?
C19 C18 C17 119.04(14) . . ?
C19 C18 H18 120.5 . . ?
C17 C18 H18 120.5 . . ?
C18 C19 C14 120.62(14) . . ?
C18 C19 C20 130.35(13) . . ?
C14 C19 C20 109.01(12) . . ?
C21 C20 C25 120.00(14) . . ?
C21 C20 C19 131.76(13) . . ?
C25 C20 C19 108.24(12) . . ?
C22 C21 C20 118.67(14) . . ?
C22 C21 H21 120.7 . . ?
C20 C21 H21 120.7 . . ?
C21 C22 C23 121.07(13) . . ?
C21 C22 H22 119.5 . . ?
C23 C22 H22 119.5 . . ?
C22 C23 C24 120.69(15) . . ?
C22 C23 H23 119.7 . . ?
C24 C23 H23 119.7 . . ?
C25 C24 C23 118.15(14) . . ?
C25 C24 H24 120.9 . . ?
C23 C24 H24 120.9 . . ?
C24 C25 C20 121.41(13) . . ?
C24 C25 C13 129.81(13) . . ?
C20 C25 C13 108.74(12) . . ?
N4 C26 C27 177.8(2) . . ?
C26 C27 H27A 109.5 . . ?
C26 C27 H27B 109.5 . . ?
H27A C27 H27B 109.5 . . ?
C26 C27 H27C 109.5 . . ?
H27A C27 H27C 109.5 . . ?
H27B C27 H27C 109.5 . . ?

loop_
_geom_bond_atom_site_label_1
_geom_bond_atom_site_label_2
_geom_bond_distance
_geom_bond_site_symmetry_2
_geom_bond_publ_flag
P1 N1 1.5785(6) . ?
P1 N2 1.6749(11) . ?
P1 C7 1.7911(13) . ?
P1 C1 1.7927(13) . ?
N2 N3 1.4043(15) . ?
N2 H2N 0.872(14) . ?
N3 C13 1.2862(17) . ?
N4 C26 1.125(2) . ?
C1 C6 1.3926(19) . ?
C1 C2 1.3966(18) . ?
C2 C3 1.390(2) . ?
C2 H2 0.9500 . ?
C3 C4 1.383(2) . ?
C3 H3 0.9500 . ?
C4 C5 1.388(2) . ?
C4 H4 0.9500 . ?
C5 C6 1.384(2) . ?
C5 H5 0.9500 . ?
C6 H6 0.9500 . ?
C7 C8 1.3898(18) . ?
C7 C12 1.4025(18) . ?
C8 C9 1.3884(19) . ?
C8 H8 0.9500 . ?
C9 C10 1.386(2) . ?
C9 H9 0.9500 . ?
C10 C11 1.389(2) . ?
C10 H10 0.9500 . ?
C11 C12 1.386(2) . ?
C11 H11 0.9500 . ?
C12 H12 0.9500 . ?
C13 C25 1.4814(18) . ?
C13 C14 1.4833(19) . ?
C14 C15 1.388(2) . ?
C14 C19 1.4140(19) . ?
C15 C16 1.396(2) . ?
C15 H15 0.9500 . ?
C16 C17 1.389(2) . ?
C16 H16 0.9500 . ?
C17 C18 1.387(2) . ?
C17 H17 0.9500 . ?
C18 C19 1.381(2) . ?
C18 H18 0.9500 . ?
C19 C20 1.472(2) . ?
C20 C21 1.3913(19) . ?
C20 C25 1.4015(19) . ?
C21 C22 1.389(2) . ?
C21 H21 0.9500 . ?
C22 C23 1.389(2) . ?
C22 H22 0.9500 . ?
C23 C24 1.396(2) . ?
C23 H23 0.9500 . ?
C24 C25 1.384(2) . ?
C24 H24 0.9500 . ?
C26 C27 1.451(3) . ?
C27 H27A 0.9800 . ?
C27 H27B 0.9800 . ?
C27 H27C 0.9800 . ?

loop_
_geom_hbond_atom_site_label_D
_geom_hbond_atom_site_label_H
_geom_hbond_atom_site_label_A
_geom_hbond_distance_DH
_geom_hbond_distance_HA
_geom_hbond_distance_DA
_geom_hbond_angle_DHA
_geom_hbond_site_symmetry_A
_geom_hbond_publ_flag
N2 H2N Cl1 0.872(14) 2.417(14) 3.1968(12) 149.1(15) . yes

loop_
_geom_torsion_atom_site_label_1
_geom_torsion_atom_site_label_2
_geom_torsion_atom_site_label_3
_geom_torsion_atom_site_label_4
_geom_torsion
_geom_torsion_site_symmetry_1
_geom_torsion_site_symmetry_2
_geom_torsion_site_symmetry_3
_geom_torsion_site_symmetry_4
_geom_torsion_publ_flag
N2 P1 N1 P1 -56.37(5) . . . 2_655 ?
C7 P1 N1 P1 -175.18(4) . . . 2_655 ?
C1 P1 N1 P1 67.79(5) . . . 2_655 ?
N1 P1 N2 N3 -60.59(11) . . . . ?
C7 P1 N2 N3 59.40(10) . . . . ?
C1 P1 N2 N3 170.37(8) . . . . ?
P1 N2 N3 C13 173.30(10) . . . . ?
N1 P1 C1 C6 -154.93(11) . . . . ?
N2 P1 C1 C6 -23.16(13) . . . . ?
C7 P1 C1 C6 87.20(12) . . . . ?
N1 P1 C1 C2 29.61(13) . . . . ?
N2 P1 C1 C2 161.37(11) . . . . ?
C7 P1 C1 C2 -88.26(12) . . . . ?
C6 C1 C2 C3 0.8(2) . . . . ?
P1 C1 C2 C3 176.33(12) . . . . ?
C1 C2 C3 C4 0.2(3) . . . . ?
C2 C3 C4 C5 -0.4(3) . . . . ?
C3 C4 C5 C6 -0.5(3) . . . . ?
C4 C5 C6 C1 1.5(2) . . . . ?
C2 C1 C6 C5 -1.6(2) . . . . ?
P1 C1 C6 C5 -177.03(12) . . . . ?
N1 P1 C7 C8 -12.77(12) . . . . ?
N2 P1 C7 C8 -140.34(11) . . . . ?
C1 P1 C7 C8 109.84(11) . . . . ?
N1 P1 C7 C12 174.16(9) . . . . ?
N2 P1 C7 C12 46.60(12) . . . . ?
C1 P1 C7 C12 -63.22(12) . . . . ?
C12 C7 C8 C9 0.76(19) . . . . ?
P1 C7 C8 C9 -172.32(10) . . . . ?
C7 C8 C9 C10 -0.8(2) . . . . ?
C8 C9 C10 C11 0.0(2) . . . . ?
C9 C10 C11 C12 0.9(2) . . . . ?
C10 C11 C12 C7 -1.0(2) . . . . ?
C8 C7 C12 C11 0.1(2) . . . . ?
P1 C7 C12 C11 173.23(11) . . . . ?
N2 N3 C13 C25 -173.98(11) . . . . ?
N2 N3 C13 C14 4.8(2) . . . . ?
N3 C13 C14 C15 5.2(3) . . . . ?
C25 C13 C14 C15 -175.94(15) . . . . ?
N3 C13 C14 C19 -179.14(15) . . . . ?
C25 C13 C14 C19 -0.24(14) . . . . ?
C19 C14 C15 C16 0.7(2) . . . . ?
C13 C14 C15 C16 176.01(14) . . . . ?
C14 C15 C16 C17 -0.4(2) . . . . ?
C15 C16 C17 C18 0.0(3) . . . . ?
C16 C17 C18 C19 0.1(2) . . . . ?
C17 C18 C19 C14 0.2(2) . . . . ?
C17 C18 C19 C20 -178.21(14) . . . . ?
C15 C14 C19 C18 -0.7(2) . . . . ?
C13 C14 C19 C18 -177.00(13) . . . . ?
C15 C14 C19 C20 178.08(12) . . . . ?
C13 C14 C19 C20 1.75(15) . . . . ?
C18 C19 C20 C21 -4.3(3) . . . . ?
C14 C19 C20 C21 177.16(14) . . . . ?
C18 C19 C20 C25 175.89(15) . . . . ?
C14 C19 C20 C25 -2.69(15) . . . . ?
C25 C20 C21 C22 0.4(2) . . . . ?
C19 C20 C21 C22 -179.42(14) . . . . ?
C20 C21 C22 C23 -1.2(2) . . . . ?
C21 C22 C23 C24 0.9(2) . . . . ?
C22 C23 C24 C25 0.1(2) . . . . ?
C23 C24 C25 C20 -0.8(2) . . . . ?
C23 C24 C25 C13 176.64(14) . . . . ?
C21 C20 C25 C24 0.6(2) . . . . ?
C19 C20 C25 C24 -179.54(13) . . . . ?
C21 C20 C25 C13 -177.37(12) . . . . ?
C19 C20 C25 C13 2.51(15) . . . . ?
N3 C13 C25 C24 -0.1(2) . . . . ?
C14 C13 C25 C24 -179.17(14) . . . . ?
N3 C13 C25 C20 177.67(12) . . . . ?
C14 C13 C25 C20 -1.44(15) . . . . ?
